data_2201787
loop_
_publ_author_name
'Jones, Peter G.'
'Bubenitschek, Peter'
'Hopf, Henning'
'Witulkski, Bernhard'

_publ_section_title
;
 A dimer of 7-cyanodibenzobarrelene
;
_journal_issue 2
_journal_name_full 'Acta Crystallographica Section E'
_journal_page_first o167
_journal_page_last o168
_journal_paper_doi 10.1107/S160053680300093X
_journal_volume 59
_journal_year 2003
_chemical_formula_iupac 'C34 H22 N2, C H Cl3'
_chemical_formula_moiety 'C34 H22 N2, C H Cl3'
_chemical_formula_sum 'C35 H23 Cl3 N2'
_chemical_formula_weight 577.90
_chemical_name_systematic
;
2,3-dicyanotetrabenzo-pentacyclo[8.2.2.2^4,7^.0^2,9^.0^3,8^]hexadeca-
5,11,13,15-tetraene
;
_space_group_IT_number 19
_symmetry_cell_setting orthorhombic
_symmetry_space_group_name_Hall 'P 2ac 2ab'
_symmetry_space_group_name_H-M 'P 21 21 21'
_atom_sites_solution_hydrogens geom
_atom_sites_solution_primary direct
_atom_sites_solution_secondary difmap
_audit_creation_method SHELXL-97
_cell_angle_alpha 90.00
_cell_angle_beta 90.00
_cell_angle_gamma 90.00
_cell_formula_units_Z 4
_cell_length_a 10.626(4)
_cell_length_b 16.048(5)
_cell_length_c 16.580(7)
_cell_measurement_reflns_used 50
_cell_measurement_temperature 178(2)
_cell_measurement_theta_max 11
_cell_measurement_theta_min 10
_cell_volume 2827.3(18)
_computing_cell_refinement P3
_computing_data_collection 'P3 (Nicolet, 1987)'
_computing_data_reduction 'XDISK (Nicolet, 1987)'
_computing_molecular_graphics 'XP (Siemens, 1994)'
_computing_publication_material SHELXL97
_computing_structure_refinement 'SHELXL97 (Sheldrick, 1997)'
_computing_structure_solution 'SHELXS97 (Sheldrick, 1990)'
_diffrn_ambient_temperature 178(2)
_diffrn_measured_fraction_theta_full 0.997
_diffrn_measured_fraction_theta_max 0.997
_diffrn_measurement_device_type 'Nicolet R3'
_diffrn_measurement_method \w
_diffrn_radiation_monochromator graphite
_diffrn_radiation_source 'fine-focus sealed tube'
_diffrn_radiation_type MoK\a
_diffrn_radiation_wavelength 0.71073
_diffrn_reflns_av_R_equivalents 0.0000
_diffrn_reflns_av_sigmaI/netI 0.0630
_diffrn_reflns_limit_h_max 0
_diffrn_reflns_limit_h_min -13
_diffrn_reflns_limit_k_max 0
_diffrn_reflns_limit_k_min -20
_diffrn_reflns_limit_l_max 0
_diffrn_reflns_limit_l_min -21
_diffrn_reflns_number 3618
_diffrn_reflns_theta_full 27.50
_diffrn_reflns_theta_max 27.50
_diffrn_reflns_theta_min 3.12
_diffrn_standards_decay_% 0
_diffrn_standards_interval_count 147
_diffrn_standards_number 3
_exptl_absorpt_coefficient_mu 0.352
_exptl_absorpt_correction_type none
_exptl_crystal_colour colourless
_exptl_crystal_density_diffrn 1.358
_exptl_crystal_density_method 'not measured'
_exptl_crystal_description prism
_exptl_crystal_F_000 1192
_exptl_crystal_size_max 0.7
_exptl_crystal_size_mid 0.4
_exptl_crystal_size_min 0.2
_refine_diff_density_max 1.079
_refine_diff_density_min -0.972
_refine_ls_abs_structure_details 'Flack (1983)'
_refine_ls_abs_structure_Flack 0.4(2)
_refine_ls_extinction_method none
_refine_ls_goodness_of_fit_ref 1.026
_refine_ls_hydrogen_treatment constr
_refine_ls_matrix_type full
_refine_ls_number_parameters 361
_refine_ls_number_reflns 3618
_refine_ls_number_restraints 0
_refine_ls_restrained_S_all 1.026
_refine_ls_R_factor_all 0.1352
_refine_ls_R_factor_gt 0.0735
_refine_ls_shift/su_max <0.001
_refine_ls_shift/su_mean 0.000
_refine_ls_structure_factor_coef Fsqd
_refine_ls_weighting_details 'calc w = 1/[\s^2^(Fo^2^)+(0.087P)^2^+5.5143P] where P = (Fo^2^+2Fc^2^)/3'
_refine_ls_weighting_scheme calc
_refine_ls_wR_factor_gt 0.1765
_refine_ls_wR_factor_ref 0.2223
_reflns_number_gt 2199
_reflns_number_total 3618
_reflns_threshold_expression I>2\s(I)
_cod_data_source_file bt6225.cif
_cod_data_source_block 4
_cod_database_code 2201787
_cod_database_fobs_code 2201787

loop_
_symmetry_equiv_pos_as_xyz
'x, y, z'
'-x+1/2, -y, z+1/2'
'-x, y+1/2, -z+1/2'
'x+1/2, -y+1/2, -z'

loop_
_atom_site_label
_atom_site_fract_x
_atom_site_fract_y
_atom_site_fract_z
_atom_site_U_iso_or_equiv
_atom_site_adp_type
_atom_site_calc_flag
_atom_site_refinement_flags
_atom_site_occupancy
_atom_site_disorder_assembly
_atom_site_disorder_group
_atom_site_type_symbol
C1 0.2559(6) 0.4075(4) 0.5363(4) 0.0381(15) Uani d . 1 . . C
H1 0.2043 0.4558 0.5343 0.046 Uiso calc R 1 . . H
C1A 0.3474(6) 0.3986(4) 0.5965(4) 0.0330(14) Uani d . 1 . . C
C2 0.2421(6) 0.3441(4) 0.4793(4) 0.0403(16) Uani d . 1 . . C
H2 0.1819 0.3502 0.4374 0.048 Uiso calc R 1 . . H
C3 0.3147(7) 0.2724(4) 0.4829(4) 0.0381(15) Uani d . 1 . . C
H3 0.3027 0.2291 0.4447 0.046 Uiso calc R 1 . . H
C4 0.4050(7) 0.2645(4) 0.5429(4) 0.0357(15) Uani d . 1 . . C
H4 0.4557 0.2158 0.5452 0.043 Uiso calc R 1 . . H
C4A 0.4220(6) 0.3271(4) 0.5995(4) 0.0338(14) Uani d . 1 . . C
C5 0.4595(7) 0.3002(4) 0.8146(4) 0.0431(17) Uani d . 1 . . C
H5 0.5150 0.2540 0.8177 0.052 Uiso calc R 1 . . H
C5A 0.4495(6) 0.3467(4) 0.7438(4) 0.0370(15) Uani d . 1 . . C
C6 0.3866(8) 0.3230(5) 0.8805(4) 0.0490(19) Uani d . 1 . . C
H6 0.3924 0.2917 0.9290 0.059 Uiso calc R 1 . . H
C7 0.3049(8) 0.3911(5) 0.8768(5) 0.053(2) Uani d . 1 . . C
H7 0.2538 0.4047 0.9220 0.064 Uiso calc R 1 . . H
C8 0.2983(7) 0.4388(5) 0.8070(4) 0.0451(17) Uani d . 1 . . C
H8 0.2437 0.4856 0.8042 0.054 Uiso calc R 1 . . H
C8A 0.3725(6) 0.4170(4) 0.7416(4) 0.0354(14) Uani d . 1 . . C
C9 0.3745(6) 0.4625(4) 0.6610(4) 0.0360(15) Uani d . 1 . . C
H9 0.3151 0.5108 0.6594 0.043 Uiso calc R 1 . . H
C10 0.5194(6) 0.3310(4) 0.6657(4) 0.0317(14) Uani d . 1 . . C
H10 0.5712 0.2791 0.6682 0.038 Uiso calc R 1 . . H
C11 0.5158(6) 0.4881(4) 0.6384(4) 0.0310(14) Uani d . 1 . . C
C12 0.6008(6) 0.4091(4) 0.6464(4) 0.0298(13) Uani d . 1 . . C
H12 0.6563 0.4007 0.5984 0.036 Uiso calc R 1 . . H
C13 0.5063(6) 0.5329(4) 0.5598(4) 0.0322(14) Uani d . 1 . . C
N 0.4878(6) 0.5696(4) 0.5024(4) 0.0473(16) Uani d . 1 . . N
C1' 0.9221(7) 0.5354(4) 0.8344(4) 0.0401(16) Uani d . 1 . . C
H1' 0.9620 0.4853 0.8511 0.048 Uiso calc R 1 . . H
C1A' 0.8479(6) 0.5361(4) 0.7666(4) 0.0358(15) Uani d . 1 . . C
C2' 0.9389(8) 0.6080(5) 0.8784(5) 0.0498(19) Uani d . 1 . . C
H2' 0.9920 0.6073 0.9245 0.060 Uiso calc R 1 . . H
C3' 0.8804(7) 0.6810(5) 0.8569(5) 0.0472(18) Uani d . 1 . . C
H3' 0.8927 0.7303 0.8877 0.057 Uiso calc R 1 . . H
C4' 0.8023(7) 0.6818(4) 0.7891(4) 0.0409(16) Uani d . 1 . . C
H4' 0.7601 0.7316 0.7742 0.049 Uiso calc R 1 . . H
C4A' 0.7862(6) 0.6109(4) 0.7438(4) 0.0324(14) Uani d . 1 . . C
C5' 0.9220(6) 0.4494(5) 0.5717(4) 0.0436(17) Uani d . 1 . . C
H5' 0.9668 0.4007 0.5868 0.052 Uiso calc R 1 . . H
C5A' 0.8439(6) 0.4895(4) 0.6268(4) 0.0351(15) Uani d . 1 . . C
C6' 0.9336(7) 0.4816(5) 0.4940(4) 0.0488(19) Uani d . 1 . . C
H6' 0.9852 0.4538 0.4558 0.059 Uiso calc R 1 . . H
C7' 0.8710(7) 0.5536(5) 0.4717(5) 0.052(2) Uani d . 1 . . C
H7' 0.8810 0.5753 0.4188 0.063 Uiso calc R 1 . . H
C8' 0.7925(7) 0.5946(5) 0.5272(4) 0.0446(17) Uani d . 1 . . C
H8' 0.7487 0.6439 0.5123 0.053 Uiso calc R 1 . . H
C8A' 0.7803(6) 0.5620(4) 0.6039(4) 0.0342(14) Uani d . 1 . . C
C9' 0.7016(6) 0.6003(4) 0.6705(3) 0.0307(13) Uani d . 1 . . C
H9' 0.6616 0.6539 0.6536 0.037 Uiso calc R 1 . . H
C10' 0.8162(6) 0.4633(4) 0.7121(4) 0.0321(14) Uani d . 1 . . C
H10' 0.8642 0.4121 0.7275 0.039 Uiso calc R 1 . . H
C11' 0.6014(6) 0.5342(4) 0.7015(4) 0.0298(13) Uani d . 1 . . C
C12' 0.6723(6) 0.4497(4) 0.7187(4) 0.0294(13) Uani d . 1 . . C
H12' 0.6475 0.4246 0.7716 0.035 Uiso calc R 1 . . H
C13' 0.5296(6) 0.5743(4) 0.7671(4) 0.0323(14) Uani d . 1 . . C
N' 0.4742(6) 0.6100(3) 0.8149(3) 0.0373(13) Uani d . 1 . . N
C99 1.0913(8) 0.6952(5) 0.6732(5) 0.061(2) Uani d . 1 . . C
H99 1.0194 0.6636 0.6973 0.073 Uiso calc R 1 . . H
Cl1 1.1543(6) 0.6361(3) 0.6002(2) 0.202(3) Uani d . 1 . . Cl
Cl2 1.1987(3) 0.7139(2) 0.74848(17) 0.1070(11) Uani d . 1 . . Cl
Cl3 1.0313(3) 0.78576(15) 0.6302(2) 0.1018(11) Uani d . 1 . . Cl

loop_
_atom_site_aniso_label
_atom_site_aniso_U_11
_atom_site_aniso_U_22
_atom_site_aniso_U_33
_atom_site_aniso_U_12
_atom_site_aniso_U_13
_atom_site_aniso_U_23
C1 0.028(3) 0.037(3) 0.049(4) 0.001(3) -0.002(3) 0.000(3)
C1A 0.030(3) 0.032(3) 0.037(3) -0.006(3) 0.003(3) -0.001(3)
C2 0.033(3) 0.044(4) 0.043(4) -0.008(3) 0.000(3) 0.001(3)
C3 0.040(4) 0.041(4) 0.033(3) -0.005(3) -0.002(3) -0.002(3)
C4 0.038(4) 0.033(3) 0.036(3) -0.002(3) 0.006(3) -0.001(3)
C4A 0.031(3) 0.034(3) 0.036(3) 0.001(3) 0.001(3) 0.000(3)
C5 0.049(4) 0.042(4) 0.038(4) -0.016(3) -0.003(3) 0.004(3)
C5A 0.037(3) 0.032(3) 0.042(4) -0.013(3) -0.003(3) -0.001(3)
C6 0.061(5) 0.049(4) 0.037(4) -0.023(4) 0.000(4) 0.005(3)
C7 0.065(5) 0.050(4) 0.045(4) -0.006(4) 0.013(4) -0.008(4)
C8 0.043(4) 0.048(4) 0.044(4) -0.008(4) 0.007(3) -0.010(3)
C8A 0.027(3) 0.041(3) 0.038(3) -0.006(3) 0.003(3) -0.002(3)
C9 0.034(3) 0.031(3) 0.043(4) 0.004(3) 0.003(3) -0.002(3)
C10 0.033(3) 0.025(3) 0.037(3) -0.006(3) 0.000(3) 0.004(3)
C11 0.033(3) 0.024(3) 0.036(3) 0.003(3) 0.000(3) -0.002(3)
C12 0.027(3) 0.029(3) 0.033(3) 0.001(3) 0.000(3) -0.003(3)
C13 0.028(3) 0.034(3) 0.035(3) 0.000(3) 0.005(3) -0.003(3)
N 0.053(4) 0.049(4) 0.039(3) 0.003(3) -0.007(3) 0.006(3)
C1' 0.043(4) 0.041(4) 0.037(3) -0.005(3) -0.007(3) 0.001(3)
C1A' 0.033(3) 0.036(3) 0.038(3) -0.004(3) 0.003(3) -0.003(3)
C2' 0.055(5) 0.048(4) 0.046(4) -0.010(4) -0.016(4) -0.009(4)
C3' 0.038(4) 0.050(4) 0.054(4) -0.009(3) 0.000(4) -0.015(4)
C4' 0.038(4) 0.040(4) 0.045(4) -0.002(3) 0.006(3) -0.004(3)
C4A' 0.026(3) 0.035(3) 0.036(3) -0.002(3) 0.005(3) 0.002(3)
C5' 0.034(4) 0.042(4) 0.054(4) 0.000(3) 0.001(3) -0.011(3)
C5A' 0.033(3) 0.038(3) 0.035(3) 0.001(3) 0.000(3) -0.006(3)
C6' 0.046(4) 0.057(5) 0.044(4) -0.002(4) 0.014(4) -0.015(4)
C7' 0.051(4) 0.069(5) 0.037(4) -0.008(4) 0.005(4) -0.004(4)
C8' 0.045(4) 0.039(4) 0.049(4) -0.005(4) 0.004(4) 0.004(3)
C8A' 0.033(3) 0.035(3) 0.035(3) -0.001(3) 0.002(3) -0.002(3)
C9' 0.037(3) 0.024(3) 0.032(3) 0.000(3) 0.003(3) 0.000(2)
C10' 0.031(3) 0.031(3) 0.035(3) 0.005(3) 0.000(3) -0.001(3)
C11' 0.029(3) 0.028(3) 0.032(3) 0.004(3) 0.004(3) 0.000(3)
C12' 0.027(3) 0.031(3) 0.030(3) -0.003(3) 0.001(3) -0.002(3)
C13' 0.031(3) 0.033(3) 0.034(3) 0.006(3) -0.002(3) -0.001(3)
N' 0.038(3) 0.037(3) 0.037(3) 0.002(3) 0.005(3) -0.004(3)
C99 0.050(5) 0.050(5) 0.083(6) -0.005(4) -0.017(5) 0.005(4)
Cl1 0.375(8) 0.146(3) 0.086(2) 0.175(5) -0.076(4) -0.051(2)
Cl2 0.113(2) 0.136(3) 0.0724(17) -0.009(2) -0.0339(18) -0.0082(18)
Cl3 0.128(3) 0.0539(13) 0.124(2) 0.0301(16) -0.017(2) 0.0067(15)

loop_
_atom_type_symbol
_atom_type_description
_atom_type_scat_dispersion_real
_atom_type_scat_dispersion_imag
_atom_type_scat_source
C C 0.0033 0.0016 'International Tables Vol C Tables 4.2.6.8 and 6.1.1.4'
H H 0.0000 0.0000 'International Tables Vol C Tables 4.2.6.8 and 6.1.1.4'
N N 0.0061 0.0033 'International Tables Vol C Tables 4.2.6.8 and 6.1.1.4'
Cl Cl 0.1484 0.1585 'International Tables Vol C Tables 4.2.6.8 and 6.1.1.4'

loop_
_geom_angle_atom_site_label_1
_geom_angle_atom_site_label_2
_geom_angle_atom_site_label_3
_geom_angle
_geom_angle_publ_flag
C2 C1 C1A 118.8(6) ?
C2 C1 H1 120.6 ?
C1A C1 H1 120.6 ?
C4A C1A C1 120.2(6) ?
C4A C1A C9 115.1(6) ?
C1 C1A C9 124.7(6) ?
C3 C2 C1 121.1(6) ?
C3 C2 H2 119.5 ?
C1 C2 H2 119.5 ?
C2 C3 C4 119.5(6) ?
C2 C3 H3 120.3 ?
C4 C3 H3 120.3 ?
C4A C4 C3 120.6(6) ?
C4A C4 H4 119.7 ?
C3 C4 H4 119.7 ?
C4 C4A C1A 119.9(6) ?
C4 C4A C10 127.7(6) ?
C1A C4A C10 112.4(6) ?
C6 C5 C5A 118.6(7) ?
C6 C5 H5 120.7 ?
C5A C5 H5 120.7 ?
C5 C5A C8A 120.0(7) ?
C5 C5A C10 126.4(6) ?
C8A C5A C10 113.5(6) ?
C5 C6 C7 121.2(7) ?
C5 C6 H6 119.4 ?
C7 C6 H6 119.4 ?
C8 C7 C6 119.9(7) ?
C8 C7 H7 120.0 ?
C6 C7 H7 120.0 ?
C8A C8 C7 119.0(7) ?
C8A C8 H8 120.5 ?
C7 C8 H8 120.5 ?
C8 C8A C5A 121.1(6) ?
C8 C8A C9 125.1(6) ?
C5A C8A C9 113.8(6) ?
C1A C9 C8A 107.1(5) ?
C1A C9 C11 100.8(5) ?
C8A C9 C11 110.0(5) ?
C1A C9 H9 112.7 ?
C8A C9 H9 112.7 ?
C11 C9 H9 112.7 ?
C4A C10 C5A 107.0(5) ?
C4A C10 C12 105.4(5) ?
C5A C10 C12 108.4(5) ?
C4A C10 H10 111.9 ?
C5A C10 H10 111.9 ?
C12 C10 H10 111.9 ?
C13 C11 C12 120.3(5) ?
C13 C11 C11' 113.3(5) ?
C12 C11 C11' 89.4(4) y
C13 C11 C9 105.4(5) ?
C12 C11 C9 108.3(5) ?
C11' C11 C9 120.5(5) ?
C10 C12 C12' 116.6(5) ?
C10 C12 C11 110.4(5) ?
C12' C12 C11 90.5(4) y
C10 C12 H12 112.5 ?
C12' C12 H12 112.5 ?
C11 C12 H12 112.5 ?
N C13 C11 173.3(7) ?
C1A' C1' C2' 119.9(7) ?
C1A' C1' H1' 120.1 ?
C2' C1' H1' 120.1 ?
C1' C1A' C4A' 119.3(6) ?
C1' C1A' C10' 127.6(6) ?
C4A' C1A' C10' 113.0(5) ?
C3' C2' C1' 121.4(7) ?
C3' C2' H2' 119.3 ?
C1' C2' H2' 119.3 ?
C2' C3' C4' 119.0(7) ?
C2' C3' H3' 120.5 ?
C4' C3' H3' 120.5 ?
C4A' C4' C3' 120.4(7) ?
C4A' C4' H4' 119.8 ?
C3' C4' H4' 119.8 ?
C4' C4A' C1A' 119.8(6) ?
C4' C4A' C9' 127.0(6) ?
C1A' C4A' C9' 113.1(5) ?
C5A' C5' C6' 119.2(7) ?
C5A' C5' H5' 120.4 ?
C6' C5' H5' 120.4 ?
C5' C5A' C8A' 119.7(6) ?
C5' C5A' C10' 127.2(6) ?
C8A' C5A' C10' 113.2(6) ?
C7' C6' C5' 121.0(7) ?
C7' C6' H6' 119.5 ?
C5' C6' H6' 119.5 ?
C6' C7' C8' 120.1(7) ?
C6' C7' H7' 120.0 ?
C8' C7' H7' 120.0 ?
C8A' C8' C7' 118.7(7) ?
C8A' C8' H8' 120.6 ?
C7' C8' H8' 120.6 ?
C8' C8A' C5A' 121.4(6) ?
C8' C8A' C9' 124.6(6) ?
C5A' C8A' C9' 114.0(5) ?
C8A' C9' C4A' 107.5(5) ?
C8A' C9' C11' 109.5(5) ?
C4A' C9' C11' 102.2(5) ?
C8A' C9' H9' 112.3 ?
C4A' C9' H9' 112.3 ?
C11' C9' H9' 112.3 ?
C5A' C10' C1A' 107.6(5) ?
C5A' C10' C12' 107.3(5) ?
C1A' C10' C12' 106.6(5) ?
C5A' C10' H10' 111.7 ?
C1A' C10' H10' 111.7 ?
C12' C10' H10' 111.7 ?
C13' C11' C11 113.4(5) ?
C13' C11' C12' 119.2(5) ?
C11 C11' C12' 89.5(4) y
C13' C11' C9' 107.1(5) ?
C11 C11' C9' 119.1(5) ?
C12' C11' C9' 108.2(5) ?
C10' C12' C12 119.0(5) ?
C10' C12' C11' 109.7(5) ?
C12 C12' C11' 89.3(4) y
C10' C12' H12' 112.2 ?
C12 C12' H12' 112.2 ?
C11' C12' H12' 112.2 ?
N' C13' C11' 175.5(7) ?
Cl1 C99 Cl2 111.0(5) ?
Cl1 C99 Cl3 108.8(5) ?
Cl2 C99 Cl3 113.3(5) ?
Cl1 C99 H99 107.9 ?
Cl2 C99 H99 107.9 ?
Cl3 C99 H99 107.9 ?

loop_
_geom_bond_atom_site_label_1
_geom_bond_atom_site_label_2
_geom_bond_site_symmetry_2
_geom_bond_distance
_geom_bond_publ_flag
C1 C2 . 1.397(9) ?
C1 C1A . 1.401(9) ?
C1 H1 . 0.9500 ?
C1A C4A . 1.396(9) ?
C1A C9 . 1.509(9) ?
C2 C3 . 1.387(10) ?
C2 H2 . 0.9500 ?
C3 C4 . 1.388(9) ?
C3 H3 . 0.9500 ?
C4 C4A . 1.386(9) ?
C4 H4 . 0.9500 ?
C4A C10 . 1.510(9) ?
C5 C6 . 1.388(10) ?
C5 C5A . 1.394(9) ?
C5 H5 . 0.9500 ?
C5A C8A . 1.395(9) ?
C5A C10 . 1.514(9) ?
C6 C7 . 1.397(11) ?
C6 H6 . 0.9500 ?
C7 C8 . 1.390(10) ?
C7 H7 . 0.9500 ?
C8 C8A . 1.386(9) ?
C8 H8 . 0.9500 ?
C8A C9 . 1.522(9) ?
C9 C11 . 1.602(9) y
C9 H9 . 1.0000 ?
C10 C12 . 1.557(8) ?
C10 H10 . 1.0000 ?
C11 C13 . 1.491(9) ?
C11 C12 . 1.563(8) y
C11 C11' . 1.571(9) y
C12 C12' . 1.560(8) y
C12 H12 . 1.0000 ?
C13 N . 1.136(8) ?
C1' C1A' . 1.373(9) ?
C1' C2' . 1.386(9) ?
C1' H1' . 0.9500 ?
C1A' C4A' . 1.419(9) ?
C1A' C10' . 1.515(9) ?
C2' C3' . 1.374(10) ?
C2' H2' . 0.9500 ?
C3' C4' . 1.397(10) ?
C3' H3' . 0.9500 ?
C4' C4A' . 1.373(9) ?
C4' H4' . 0.9500 ?
C4A' C9' . 1.522(8) ?
C5' C5A' . 1.392(9) ?
C5' C6' . 1.393(10) ?
C5' H5' . 0.9500 ?
C5A' C8A' . 1.397(9) ?
C5A' C10' . 1.506(9) ?
C6' C7' . 1.383(11) ?
C6' H6' . 0.9500 ?
C7' C8' . 1.406(10) ?
C7' H7' . 0.9500 ?
C8' C8A' . 1.381(9) ?
C8' H8' . 0.9500 ?
C8A' C9' . 1.516(8) ?
C9' C11' . 1.589(9) y
C9' H9' . 1.0000 ?
C10' C12' . 1.549(9) ?
C10' H10' . 1.0000 ?
C11' C13' . 1.476(9) ?
C11' C12' . 1.578(8) y
C12' H12' . 1.0000 ?
C13' N' . 1.141(8) ?
C99 Cl1 . 1.676(9) ?
C99 Cl2 . 1.717(9) ?
C99 Cl3 . 1.740(8) ?
C99 H99 . 1.0000 ?

loop_
_geom_hbond_atom_site_label_D
_geom_hbond_atom_site_label_H
_geom_hbond_atom_site_label_A
_geom_hbond_site_symmetry_A
_geom_hbond_distance_DH
_geom_hbond_distance_HA
_geom_hbond_distance_DA
_geom_hbond_angle_DHA
C2 H2 N' 2_564 0.95 2.70 3.641(9) 172
C6' H6' N' 2_664 0.95 2.59 3.455(9) 152
C9 H9 Cl1 1_455 1.00 2.82 3.776(7) 161

loop_
_geom_torsion_atom_site_label_1
_geom_torsion_atom_site_label_2
_geom_torsion_atom_site_label_3
_geom_torsion_atom_site_label_4
_geom_torsion
_geom_torsion_publ_flag
C2 C1 C1A C4A -0.6(9) ?
C2 C1 C1A C9 178.9(6) ?
C1A C1 C2 C3 1.7(10) ?
C1 C2 C3 C4 -1.7(10) ?
C2 C3 C4 C4A 0.8(10) ?
C3 C4 C4A C1A 0.3(10) ?
C3 C4 C4A C10 -176.6(6) ?
C1 C1A C4A C4 -0.3(9) ?
C9 C1A C4A C4 -179.9(6) ?
C1 C1A C4A C10 177.0(6) ?
C9 C1A C4A C10 -2.5(8) ?
C6 C5 C5A C8A 3.3(10) ?
C6 C5 C5A C10 -179.1(6) ?
C5A C5 C6 C7 -0.2(11) ?
C5 C6 C7 C8 -1.9(11) ?
C6 C7 C8 C8A 0.8(11) ?
C7 C8 C8A C5A 2.4(10) ?
C7 C8 C8A C9 179.3(7) ?
C5 C5A C8A C8 -4.5(10) ?
C10 C5A C8A C8 177.7(6) ?
C5 C5A C8A C9 178.3(6) ?
C10 C5A C8A C9 0.4(8) ?
C4A C1A C9 C8A -51.2(7) ?
C1 C1A C9 C8A 129.2(6) ?
C4A C1A C9 C11 63.8(6) ?
C1 C1A C9 C11 -115.7(6) ?
C8 C8A C9 C1A -125.0(7) ?
C5A C8A C9 C1A 52.1(7) ?
C8 C8A C9 C11 126.3(7) ?
C5A C8A C9 C11 -56.6(7) ?
C4 C4A C10 C5A -127.1(7) ?
C1A C4A C10 C5A 55.8(7) ?
C4 C4A C10 C12 117.7(7) ?
C1A C4A C10 C12 -59.4(6) ?
C5 C5A C10 C4A 127.5(7) ?
C8A C5A C10 C4A -54.9(7) ?
C5 C5A C10 C12 -119.3(7) ?
C8A C5A C10 C12 58.3(7) ?
C1A C9 C11 C13 68.0(6) ?
C8A C9 C11 C13 -179.2(5) ?
C1A C9 C11 C12 -62.0(6) ?
C8A C9 C11 C12 50.9(7) ?
C1A C9 C11 C11' -162.4(5) ?
C8A C9 C11 C11' -49.6(7) ?
C4A C10 C12 C12' 156.5(5) ?
C5A C10 C12 C12' 42.2(7) ?
C4A C10 C12 C11 55.1(6) ?
C5A C10 C12 C11 -59.2(6) ?
C13 C11 C12 C10 -115.9(6) ?
C11' C11 C12 C10 127.2(5) ?
C9 C11 C12 C10 5.2(7) ?
C13 C11 C12 C12' 125.3(6) ?
C11' C11 C12 C12' 8.5(5) y
C9 C11 C12 C12' -113.6(5) ?
C2' C1' C1A' C4A' -1.7(10) ?
C2' C1' C1A' C10' -178.6(7) ?
C1A' C1' C2' C3' 1.4(12) ?
C1' C2' C3' C4' 0.0(12) ?
C2' C3' C4' C4A' -1.2(11) ?
C3' C4' C4A' C1A' 0.9(10) ?
C3' C4' C4A' C9' 177.7(6) ?
C1' C1A' C4A' C4' 0.6(10) ?
C10' C1A' C4A' C4' 177.9(6) ?
C1' C1A' C4A' C9' -176.6(6) ?
C10' C1A' C4A' C9' 0.6(8) ?
C6' C5' C5A' C8A' -1.1(10) ?
C6' C5' C5A' C10' 178.2(7) ?
C5A' C5' C6' C7' 1.4(11) ?
C5' C6' C7' C8' -1.1(11) ?
C6' C7' C8' C8A' 0.4(11) ?
C7' C8' C8A' C5A' -0.1(10) ?
C7' C8' C8A' C9' 178.6(6) ?
C5' C5A' C8A' C8' 0.5(10) ?
C10' C5A' C8A' C8' -178.9(6) ?
C5' C5A' C8A' C9' -178.4(6) ?
C10' C5A' C8A' C9' 2.2(8) ?
C8' C8A' C9' C4A' -126.5(7) ?
C5A' C8A' C9' C4A' 52.3(7) ?
C8' C8A' C9' C11' 123.2(7) ?
C5A' C8A' C9' C11' -58.0(7) ?
C4' C4A' C9' C8A' 129.5(7) ?
C1A' C4A' C9' C8A' -53.5(7) ?
C4' C4A' C9' C11' -115.2(7) ?
C1A' C4A' C9' C11' 61.8(6) ?
C5' C5A' C10' C1A' 124.8(7) ?
C8A' C5A' C10' C1A' -55.9(7) ?
C5' C5A' C10' C12' -120.8(7) ?
C8A' C5A' C10' C12' 58.5(7) ?
C1' C1A' C10' C5A' -129.0(7) ?
C4A' C1A' C10' C5A' 54.0(7) ?
C1' C1A' C10' C12' 116.1(7) ?
C4A' C1A' C10' C12' -60.9(7) ?
C13 C11 C11' C13' 106.7(6) ?
C12 C11 C11' C13' -130.3(5) ?
C9 C11 C11' C13' -19.3(8) ?
C13 C11 C11' C12' -131.4(5) ?
C12 C11 C11' C12' -8.4(4) ?
C9 C11 C11' C12' 102.6(5) ?
C13 C11 C11' C9' -20.7(7) ?
C12 C11 C11' C9' 102.3(5) ?
C9 C11 C11' C9' -146.7(5) ?
C8A' C9' C11' C13' 178.8(5) ?
C4A' C9' C11' C13' 65.0(6) ?
C8A' C9' C11' C11 -50.9(7) ?
C4A' C9' C11' C11 -164.7(5) ?
C8A' C9' C11' C12' 49.1(6) ?
C4A' C9' C11' C12' -64.7(6) ?
C5A' C10' C12' C12 38.3(7) ?
C1A' C10' C12' C12 153.3(5) ?
C5A' C10' C12' C11' -62.3(6) ?
C1A' C10' C12' C11' 52.8(6) ?
C10 C12 C12' C10' 126.1(6) ?
C11 C12 C12' C10' -120.7(6) ?
C10 C12 C12' C11' -121.7(5) ?
C11 C12 C12' C11' -8.4(5) ?
C13' C11' C12' C10' -114.1(6) ?
C11 C11' C12' C10' 129.1(5) ?
C9' C11' C12' C10' 8.5(7) ?
C13' C11' C12' C12 125.2(6) ?
C11 C11' C12' C12 8.4(4) ?
C9' C11' C12' C12 -112.2(5) ?
